data_4325210
loop_
_publ_author_name
'Michael L. Singleton'
'Danielle J. Crouthers'
'Robert P. Duttweiler'
'Joseph H. Reibenspies'
'Marcetta Y. Darensbourg'

_publ_section_title
;
 Sulfonated Diiron Complexes as Water-Soluble Models of the
 [Fe-Fe]-Hydrogenase Enzyme Active Site
;
_journal_name_full 'Inorganic Chemistry'
_journal_page_first 5015
_journal_page_last 5026
_journal_paper_doi 10.1021/ic200272x
_journal_volume 50
_journal_year 2011
_chemical_formula_sum 'C18 H18 Fe2 N Na O11 S3'
_chemical_formula_weight 655.20
_chemical_name_systematic
;
 ?
;
_space_group_IT_number 2
_symmetry_cell_setting triclinic
_symmetry_space_group_name_Hall '-P 1'
_symmetry_space_group_name_H-M 'P -1'
_atom_sites_solution_hydrogens geom
_atom_sites_solution_primary direct
_atom_sites_solution_secondary difmap
_audit_creation_method SHELXL-97
_cell_angle_alpha 96.703(2)
_cell_angle_beta 95.498(9)
_cell_angle_gamma 98.239(10)
_cell_formula_units_Z 2
_cell_length_a 6.4151(9)
_cell_length_b 12.6371(9)
_cell_length_c 15.6834(16)
_cell_measurement_temperature 163(2)
_cell_volume 1241.5(2)
_computing_cell_refinement 'Bruker FRAMBO'
_computing_data_collection 'Bruker FRAMBO'
_computing_data_reduction SAINT
_computing_structure_refinement 'SHELXL-97 (Sheldrick, 2008)'
_computing_structure_solution 'SHELXS-97 (Sheldrick, 2008)'
_diffrn_ambient_temperature 163(2)
_diffrn_measured_fraction_theta_full 0.874
_diffrn_measured_fraction_theta_max 0.874
_diffrn_measurement_device_type 'MWPC area detector'
_diffrn_radiation_monochromator graphite
_diffrn_radiation_source 'fine-focus sealed tube'
_diffrn_radiation_type CuK\a
_diffrn_radiation_wavelength 1.54178
_diffrn_reflns_av_R_equivalents 0.0000
_diffrn_reflns_av_sigmaI/netI 0.0497
_diffrn_reflns_limit_h_max 7
_diffrn_reflns_limit_h_min -7
_diffrn_reflns_limit_k_max 14
_diffrn_reflns_limit_k_min -14
_diffrn_reflns_limit_l_max 17
_diffrn_reflns_limit_l_min 0
_diffrn_reflns_number 5566
_diffrn_reflns_theta_full 59.99
_diffrn_reflns_theta_max 59.99
_diffrn_reflns_theta_min 2.86
_exptl_absorpt_coefficient_mu 12.436
_exptl_absorpt_correction_T_max 0.3694
_exptl_absorpt_correction_T_min 0.1900
_exptl_absorpt_correction_type multi-scan
_exptl_absorpt_process_details twinabs
_exptl_crystal_colour 'red       '
_exptl_crystal_density_diffrn 1.753
_exptl_crystal_description 'plate     '
_exptl_crystal_F_000 664
_exptl_crystal_size_max 0.20
_exptl_crystal_size_mid 0.20
_exptl_crystal_size_min 0.10
_refine_diff_density_max 0.807
_refine_diff_density_min -0.842
_refine_diff_density_rms 0.178
_refine_ls_extinction_coef 0.0059(8)
_refine_ls_extinction_expression Fc^*^=kFc[1+0.001xFc^2^\l^3^/sin(2\q)]^-1/4^
_refine_ls_extinction_method SHELXL
_refine_ls_goodness_of_fit_ref 1.050
_refine_ls_hydrogen_treatment constr
_refine_ls_matrix_type full
_refine_ls_number_parameters 327
_refine_ls_number_reflns 5685
_refine_ls_number_restraints 74
_refine_ls_restrained_S_all 1.045
_refine_ls_R_factor_all 0.1020
_refine_ls_R_factor_gt 0.0840
_refine_ls_shift/su_max 0.003
_refine_ls_shift/su_mean 0.001
_refine_ls_structure_factor_coef Fsqd
_refine_ls_weighting_details 'calc w=1/[\s^2^(Fo^2^)+(0.1569P)^2^+10.8713P] where P=(Fo^2^+2Fc^2^)/3'
_refine_ls_weighting_scheme calc
_refine_ls_wR_factor_gt 0.2320
_refine_ls_wR_factor_ref 0.2545
_reflns_number_gt 4680
_reflns_number_total 5685
_reflns_threshold_expression >2sigma(I)
_cod_data_source_file ic200272x_si_006.cif
_cod_data_source_block twin4
_cod_database_code 4325210

loop_
_symmetry_equiv_pos_as_xyz
'x, y, z'
'-x, -y, -z'

loop_
_atom_site_label
_atom_site_type_symbol
_atom_site_fract_x
_atom_site_fract_y
_atom_site_fract_z
_atom_site_U_iso_or_equiv
_atom_site_adp_type
_atom_site_occupancy
_atom_site_symmetry_multiplicity
_atom_site_calc_flag
_atom_site_refinement_flags
Fe1 Fe 0.9908(2) 1.13617(11) 0.85293(9) 0.0136(5) Uani 1 1 d .
Fe2 Fe 1.1668(2) 1.32579(11) 0.84999(9) 0.0161(5) Uani 1 1 d .
Na1 Na 0.2252(5) 0.5354(3) 0.5891(2) 0.0209(9) Uani 1 1 d .
S1 S 1.3078(3) 1.17668(18) 0.80474(14) 0.0141(6) Uani 1 1 d .
S2 S 0.8776(3) 1.24569(18) 0.75832(15) 0.0155(6) Uani 1 1 d .
S3 S 0.5990(4) 0.68854(18) 0.51483(15) 0.0171(6) Uani 1 1 d .
O1 O 0.7776(11) 0.9169(6) 0.7840(5) 0.0317(18) Uani 1 1 d .
O2 O 1.2288(11) 1.0724(6) 1.0020(5) 0.036(2) Uani 1 1 d .
O3 O 0.6710(11) 1.1860(6) 0.9653(5) 0.0310(18) Uani 1 1 d .
O4 O 1.4414(12) 1.3696(6) 1.0154(5) 0.038(2) Uani 1 1 d .
O5 O 0.8717(13) 1.4639(7) 0.9163(5) 0.044(2) Uani 1 1 d .
O6 O 1.4080(13) 1.4745(6) 0.7509(6) 0.041(2) Uani 1 1 d .
O7 O 0.3930(11) 0.7106(6) 0.4784(6) 0.050(3) Uani 1 1 d .
O8 O 0.7184(12) 0.6403(5) 0.4505(4) 0.0285(17) Uani 1 1 d .
O9 O 0.5781(10) 0.6267(5) 0.5865(4) 0.0169(15) Uani 1 1 d .
N1 N 1.0808(11) 1.1287(6) 0.6406(5) 0.0158(13) Uani 1 1 d U
C1 C 0.8629(14) 1.0021(9) 0.8071(6) 0.019(2) Uani 1 1 d .
C2 C 1.1351(15) 1.0967(9) 0.9444(7) 0.023(2) Uani 1 1 d .
C3 C 0.7920(15) 1.1658(8) 0.9181(6) 0.018(2) Uani 1 1 d .
C4 C 1.3408(16) 1.3506(8) 0.9523(7) 0.022(2) Uani 1 1 d .
C5 C 0.9896(18) 1.4108(10) 0.8932(7) 0.031(3) Uani 1 1 d .
C6 C 1.3139(16) 1.4173(8) 0.7889(7) 0.024(2) Uani 1 1 d .
C7 C 1.2920(14) 1.1505(7) 0.6854(6) 0.0149(17) Uani 1 1 d U
H7A H 1.3705 1.2140 0.6646 0.018 Uiso 1 1 calc R
H7B H 1.3647 1.0882 0.6699 0.018 Uiso 1 1 calc R
C8 C 0.9682(14) 1.2186(7) 0.6505(6) 0.0151(17) Uani 1 1 d U
H8A H 0.8432 1.2054 0.6063 0.018 Uiso 1 1 calc R
H8B H 1.0612 1.2839 0.6393 0.018 Uiso 1 1 calc R
C9 C 0.9696(13) 1.0246(7) 0.6162(6) 0.0122(13) Uani 1 1 d U
O10 O 0.1834(10) 0.6635(5) 0.7031(4) 0.0218(16) Uani 1 1 d .
C10 C 0.7475(13) 1.0060(7) 0.5918(6) 0.0131(15) Uani 1 1 d U
H10 H 0.6717 1.0653 0.5966 0.016 Uiso 1 1 calc R
O11 O 0.1343(10) 0.5213(5) 0.4163(5) 0.0340(19) Uani 1 1 d .
H11A H 0.1669 0.5918 0.3950 0.041 Uiso 1 1 calc R
H11B H 0.2064 0.4673 0.3847 0.041 Uiso 1 1 calc R
C11 C 0.6395(14) 0.9057(7) 0.5617(6) 0.0135(15) Uani 1 1 d U
H11 H 0.4912 0.8965 0.5445 0.016 Uiso 1 1 calc R
C12 C 0.7448(14) 0.8167(7) 0.5560(6) 0.0154(15) Uani 1 1 d U
C13 C 0.9599(14) 0.8305(7) 0.5825(6) 0.0140(15) Uani 1 1 d U
H13 H 1.0316 0.7697 0.5807 0.017 Uiso 1 1 calc R
C14 C 1.0708(14) 0.9320(7) 0.6116(6) 0.0147(15) Uani 1 1 d U
H14 H 1.2189 0.9400 0.6288 0.018 Uiso 1 1 calc R
C15 C 0.3571(16) 0.7418(8) 0.7460(7) 0.025(2) Uani 1 1 d .
H15A H 0.4120 0.7903 0.7053 0.030 Uiso 1 1 calc R
H15B H 0.4736 0.7054 0.7684 0.030 Uiso 1 1 calc R
C16 C 0.2753(17) 0.8052(9) 0.8191(7) 0.030(3) Uani 1 1 d .
H16A H 0.2160 0.8679 0.8002 0.036 Uiso 1 1 calc R
H16B H 0.3872 0.8303 0.8682 0.036 Uiso 1 1 calc R
C17 C 0.1046(16) 0.7214(9) 0.8420(7) 0.031(3) Uani 1 1 d .
H17A H 0.1660 0.6733 0.8796 0.037 Uiso 1 1 calc R
H17B H -0.0022 0.7559 0.8720 0.037 Uiso 1 1 calc R
C18 C 0.0086(15) 0.6605(9) 0.7570(6) 0.023(2) Uani 1 1 d .
H18A H -0.0492 0.5852 0.7633 0.028 Uiso 1 1 calc R
H18B H -0.1071 0.6952 0.7315 0.028 Uiso 1 1 calc R

loop_
_atom_site_aniso_label
_atom_site_aniso_U_11
_atom_site_aniso_U_22
_atom_site_aniso_U_33
_atom_site_aniso_U_23
_atom_site_aniso_U_13
_atom_site_aniso_U_12
Fe1 0.0168(8) 0.0146(9) 0.0097(8) 0.0048(7) 0.0019(6) 0.0003(6)
Fe2 0.0210(9) 0.0119(8) 0.0149(8) 0.0017(7) 0.0019(7) 0.0007(6)
Na1 0.018(2) 0.016(2) 0.027(2) -0.0029(18) 0.0070(17) -0.0020(15)
S1 0.0151(12) 0.0138(13) 0.0134(12) 0.0061(10) 0.0020(9) -0.0012(9)
S2 0.0158(12) 0.0169(13) 0.0148(12) 0.0062(11) 0.0027(10) 0.0026(9)
S3 0.0213(13) 0.0115(12) 0.0174(13) 0.0011(11) -0.0023(10) 0.0018(10)
O1 0.037(4) 0.028(5) 0.027(4) 0.007(4) 0.009(3) -0.010(4)
O2 0.027(4) 0.058(6) 0.026(4) 0.025(4) 0.002(4) 0.001(4)
O3 0.023(4) 0.053(5) 0.019(4) 0.004(4) 0.003(3) 0.012(4)
O4 0.046(5) 0.045(5) 0.018(4) -0.005(4) -0.017(4) 0.014(4)
O5 0.045(5) 0.044(5) 0.043(5) -0.005(4) 0.000(4) 0.019(4)
O6 0.057(5) 0.025(4) 0.045(5) 0.009(4) 0.022(4) -0.001(4)
O7 0.035(5) 0.019(4) 0.085(7) -0.013(4) -0.032(4) 0.008(3)
O8 0.053(5) 0.014(4) 0.019(4) 0.000(3) 0.016(4) -0.001(3)
O9 0.028(4) 0.011(3) 0.009(3) -0.006(3) 0.011(3) -0.004(3)
N1 0.018(3) 0.014(3) 0.017(3) 0.004(3) 0.003(2) 0.002(2)
C1 0.017(5) 0.025(6) 0.014(5) 0.011(5) 0.002(4) -0.004(5)
C2 0.015(5) 0.034(7) 0.023(6) 0.013(5) 0.009(5) 0.001(4)
C3 0.017(5) 0.029(6) 0.014(5) 0.014(5) 0.009(5) 0.009(4)
C4 0.027(6) 0.011(5) 0.031(7) -0.003(5) 0.017(5) 0.004(4)
C5 0.036(7) 0.037(7) 0.022(6) 0.008(6) 0.007(5) 0.004(6)
C6 0.030(6) 0.018(6) 0.022(6) -0.003(5) 0.006(5) 0.005(5)
C7 0.019(3) 0.012(4) 0.015(4) 0.004(3) 0.006(3) 0.001(3)
C8 0.014(4) 0.013(3) 0.019(4) 0.004(3) 0.006(3) -0.001(3)
C9 0.015(3) 0.015(2) 0.008(3) 0.003(3) 0.006(2) 0.001(2)
O10 0.023(4) 0.025(4) 0.019(4) 0.003(3) 0.006(3) 0.008(3)
C10 0.014(3) 0.016(3) 0.012(3) 0.003(3) 0.008(3) 0.005(2)
O11 0.027(4) 0.014(4) 0.061(6) -0.001(4) 0.009(4) 0.002(3)
C11 0.014(3) 0.017(3) 0.012(3) 0.006(3) 0.006(3) 0.001(2)
C12 0.016(3) 0.016(3) 0.015(3) 0.006(3) 0.004(3) 0.000(3)
C13 0.016(3) 0.014(3) 0.013(3) 0.009(3) 0.002(3) 0.003(3)
C14 0.016(3) 0.016(3) 0.012(3) 0.006(3) -0.001(3) 0.003(2)
C15 0.028(6) 0.021(6) 0.020(5) -0.007(5) 0.005(5) -0.005(5)
C16 0.040(7) 0.028(6) 0.020(6) 0.004(5) -0.003(5) 0.007(5)
C17 0.033(6) 0.040(7) 0.019(6) 0.000(5) 0.007(5) 0.002(5)
C18 0.022(6) 0.028(6) 0.018(5) 0.001(5) 0.004(5) 0.001(4)

loop_
_atom_type_symbol
_atom_type_description
_atom_type_scat_dispersion_real
_atom_type_scat_dispersion_imag
_atom_type_scat_source
C C 0.0181 0.0091 'International Tables Vol C Tables 4.2.6.8 and 6.1.1.4'
H H 0.0000 0.0000 'International Tables Vol C Tables 4.2.6.8 and 6.1.1.4'
N N 0.0311 0.0180 'International Tables Vol C Tables 4.2.6.8 and 6.1.1.4'
O O 0.0492 0.0322 'International Tables Vol C Tables 4.2.6.8 and 6.1.1.4'
Na Na 0.1353 0.1239 'International Tables Vol C Tables 4.2.6.8 and 6.1.1.4'
S S 0.3331 0.5567 'International Tables Vol C Tables 4.2.6.8 and 6.1.1.4'
Fe Fe -1.1336 3.1974 'International Tables Vol C Tables 4.2.6.8 and 6.1.1.4'

loop_
_geom_angle_atom_site_label_1
_geom_angle_atom_site_label_2
_geom_angle_atom_site_label_3
_geom_angle
_geom_angle_site_symmetry_1
_geom_angle_site_symmetry_3
C3 Fe1 C2 89.3(4) . .
C3 Fe1 C1 96.5(5) . .
C2 Fe1 C1 96.4(4) . .
C3 Fe1 S1 152.3(3) . .
C2 Fe1 S1 86.0(3) . .
C1 Fe1 S1 111.1(3) . .
C3 Fe1 S2 89.9(3) . .
C2 Fe1 S2 158.9(4) . .
C1 Fe1 S2 104.6(3) . .
S1 Fe1 S2 84.97(9) . .
C3 Fe1 Fe2 98.0(3) . .
C2 Fe1 Fe2 103.0(3) . .
C1 Fe1 Fe2 155.8(3) . .
S1 Fe1 Fe2 56.84(7) . .
S2 Fe1 Fe2 56.33(7) . .
C5 Fe2 C6 100.2(5) . .
C5 Fe2 C4 91.6(5) . .
C6 Fe2 C4 100.0(5) . .
C5 Fe2 S2 84.5(4) . .
C6 Fe2 S2 105.0(3) . .
C4 Fe2 S2 155.0(3) . .
C5 Fe2 S1 161.5(4) . .
C6 Fe2 S1 97.1(3) . .
C4 Fe2 S1 92.0(3) . .
S2 Fe2 S1 84.69(9) . .
C5 Fe2 Fe1 105.6(4) . .
C6 Fe2 Fe1 145.9(3) . .
C4 Fe2 Fe1 101.1(3) . .
S2 Fe2 Fe1 56.84(7) . .
S1 Fe2 Fe1 55.87(7) . .
O11 Na1 O8 91.0(3) 2_566 2_666
O11 Na1 O10 86.0(3) 2_566 .
O8 Na1 O10 145.6(3) 2_666 .
O11 Na1 O9 168.6(3) 2_566 .
O8 Na1 O9 98.8(3) 2_666 .
O10 Na1 O9 89.1(2) . .
O11 Na1 O11 83.0(3) 2_566 .
O8 Na1 O11 80.5(2) 2_666 .
O10 Na1 O11 132.8(3) . .
O9 Na1 O11 92.8(2) . .
O11 Na1 O6 104.8(3) 2_566 1_445
O8 Na1 O6 76.8(3) 2_666 1_445
O10 Na1 O6 71.0(2) . 1_445
O9 Na1 O6 83.2(2) . 1_445
O11 Na1 O6 156.0(3) . 1_445
O11 Na1 Na1 45.5(2) 2_566 2_566
O8 Na1 Na1 83.8(2) 2_666 2_566
O10 Na1 Na1 116.4(2) . 2_566
O9 Na1 Na1 129.6(2) . 2_566
O11 Na1 Na1 37.57(16) . 2_566
O6 Na1 Na1 144.4(2) 1_445 2_566
C7 S1 Fe1 112.3(3) . .
C7 S1 Fe2 112.2(3) . .
Fe1 S1 Fe2 67.29(8) . .
C8 S2 Fe2 106.8(3) . .
C8 S2 Fe1 112.9(3) . .
Fe2 S2 Fe1 66.84(8) . .
O9 S3 O8 112.1(4) . .
O9 S3 O7 111.5(5) . .
O8 S3 O7 113.4(5) . .
O9 S3 C12 107.7(4) . .
O8 S3 C12 106.7(4) . .
O7 S3 C12 104.9(4) . .
C6 O6 Na1 122.1(8) . 1_665
S3 O8 Na1 133.1(4) . 2_666
S3 O9 Na1 113.3(4) . .
C9 N1 C8 120.0(7) . .
C9 N1 C7 123.1(8) . .
C8 N1 C7 113.4(7) . .
O1 C1 Fe1 174.9(9) . .
O2 C2 Fe1 179.1(9) . .
O3 C3 Fe1 175.8(8) . .
O4 C4 Fe2 176.7(9) . .
O5 C5 Fe2 176.4(10) . .
O6 C6 Fe2 179.3(10) . .
N1 C7 S1 115.3(6) . .
N1 C7 H7A 108.4 . .
S1 C7 H7A 108.4 . .
N1 C7 H7B 108.4 . .
S1 C7 H7B 108.4 . .
H7A C7 H7B 107.5 . .
N1 C8 S2 114.4(6) . .
N1 C8 H8A 108.7 . .
S2 C8 H8A 108.7 . .
N1 C8 H8B 108.7 . .
S2 C8 H8B 108.7 . .
H8A C8 H8B 107.6 . .
N1 C9 C14 122.5(8) . .
N1 C9 C10 121.4(8) . .
C14 C9 C10 116.0(8) . .
C15 O10 C18 108.4(7) . .
C15 O10 Na1 122.2(5) . .
C18 O10 Na1 127.3(5) . .
C11 C10 C9 122.0(9) . .
C11 C10 H10 119.0 . .
C9 C10 H10 119.0 . .
Na1 O11 Na1 97.0(3) 2_566 .
Na1 O11 H11A 112.4 2_566 .
Na1 O11 H11A 112.4 . .
Na1 O11 H11B 112.4 2_566 .
Na1 O11 H11B 112.4 . .
H11A O11 H11B 109.9 . .
C10 C11 C12 120.4(8) . .
C10 C11 H11 119.8 . .
C12 C11 H11 119.8 . .
C13 C12 C11 119.4(9) . .
C13 C12 S3 121.7(7) . .
C11 C12 S3 118.8(7) . .
C14 C13 C12 120.4(9) . .
C14 C13 H13 119.8 . .
C12 C13 H13 119.8 . .
C13 C14 C9 121.6(8) . .
C13 C14 H14 119.2 . .
C9 C14 H14 119.2 . .
O10 C15 C16 107.4(8) . .
O10 C15 H15A 110.2 . .
C16 C15 H15A 110.2 . .
O10 C15 H15B 110.2 . .
C16 C15 H15B 110.2 . .
H15A C15 H15B 108.5 . .
C15 C16 C17 101.0(9) . .
C15 C16 H16A 111.6 . .
C17 C16 H16A 111.6 . .
C15 C16 H16B 111.6 . .
C17 C16 H16B 111.6 . .
H16A C16 H16B 109.4 . .
C18 C17 C16 104.0(9) . .
C18 C17 H17A 111.0 . .
C16 C17 H17A 111.0 . .
C18 C17 H17B 111.0 . .
C16 C17 H17B 111.0 . .
H17A C17 H17B 109.0 . .
O10 C18 C17 104.8(7) . .
O10 C18 H18A 110.8 . .
C17 C18 H18A 110.8 . .
O10 C18 H18B 110.8 . .
C17 C18 H18B 110.8 . .
H18A C18 H18B 108.9 . .

loop_
_geom_bond_atom_site_label_1
_geom_bond_atom_site_label_2
_geom_bond_distance
_geom_bond_site_symmetry_2
Fe1 C3 1.763(10) .
Fe1 C2 1.791(11) .
Fe1 C1 1.807(11) .
Fe1 S1 2.249(3) .
Fe1 S2 2.282(3) .
Fe1 Fe2 2.5059(19) .
Fe2 C5 1.797(13) .
Fe2 C6 1.807(12) .
Fe2 C4 1.833(12) .
Fe2 S2 2.268(3) .
Fe2 S1 2.274(3) .
Na1 O11 2.305(7) 2_566
Na1 O8 2.323(7) 2_666
Na1 O10 2.330(7) .
Na1 O9 2.395(7) .
Na1 O11 2.696(9) .
Na1 O6 2.925(9) 1_445
Na1 Na1 3.753(7) 2_566
S1 C7 1.852(9) .
S2 C8 1.850(9) .
S3 O9 1.448(7) .
S3 O8 1.454(7) .
S3 O7 1.466(7) .
S3 C12 1.766(9) .
O1 C1 1.136(12) .
O2 C2 1.134(11) .
O3 C3 1.157(11) .
O4 C4 1.110(12) .
O5 C5 1.139(13) .
O6 C6 1.134(12) .
O6 Na1 2.925(9) 1_665
O8 Na1 2.323(7) 2_666
N1 C9 1.396(11) .
N1 C8 1.433(12) .
N1 C7 1.439(11) .
C7 H7A 0.9900 .
C7 H7B 0.9900 .
C8 H8A 0.9900 .
C8 H8B 0.9900 .
C9 C14 1.415(13) .
C9 C10 1.418(12) .
O10 C15 1.435(11) .
O10 C18 1.467(12) .
C10 C11 1.362(13) .
C10 H10 0.9500 .
O11 Na1 2.305(7) 2_566
O11 H11A 0.9900 .
O11 H11B 0.9900 .
C11 C12 1.391(13) .
C11 H11 0.9500 .
C12 C13 1.383(12) .
C13 C14 1.378(13) .
C13 H13 0.9500 .
C14 H14 0.9500 .
C15 C16 1.501(15) .
C15 H15A 0.9900 .
C15 H15B 0.9900 .
C16 C17 1.510(15) .
C16 H16A 0.9900 .
C16 H16B 0.9900 .
C17 C18 1.489(14) .
C17 H17A 0.9900 .
C17 H17B 0.9900 .
C18 H18A 0.9900 .
C18 H18B 0.9900 .

loop_
_geom_torsion_atom_site_label_1
_geom_torsion_atom_site_label_2
_geom_torsion_atom_site_label_3
_geom_torsion_atom_site_label_4
_geom_torsion
_geom_torsion_site_symmetry_1
_geom_torsion_site_symmetry_4
C3 Fe1 Fe2 C5 -12.1(5) . .
C2 Fe1 Fe2 C5 -103.2(5) . .
C1 Fe1 Fe2 C5 114.3(8) . .
S1 Fe1 Fe2 C5 -179.6(4) . .
S2 Fe1 Fe2 C5 72.4(4) . .
C3 Fe1 Fe2 C6 -149.9(7) . .
C2 Fe1 Fe2 C6 119.0(7) . .
C1 Fe1 Fe2 C6 -23.6(10) . .
S1 Fe1 Fe2 C6 42.6(6) . .
S2 Fe1 Fe2 C6 -65.4(6) . .
C3 Fe1 Fe2 C4 82.7(4) . .
C2 Fe1 Fe2 C4 -8.4(5) . .
C1 Fe1 Fe2 C4 -150.9(8) . .
S1 Fe1 Fe2 C4 -84.8(3) . .
S2 Fe1 Fe2 C4 167.2(3) . .
C3 Fe1 Fe2 S2 -84.5(3) . .
C2 Fe1 Fe2 S2 -175.6(3) . .
C1 Fe1 Fe2 S2 41.9(8) . .
S1 Fe1 Fe2 S2 108.02(11) . .
C3 Fe1 Fe2 S1 167.5(3) . .
C2 Fe1 Fe2 S1 76.4(3) . .
C1 Fe1 Fe2 S1 -66.2(8) . .
S2 Fe1 Fe2 S1 -108.02(11) . .
C3 Fe1 S1 C7 -133.2(7) . .
C2 Fe1 S1 C7 146.0(5) . .
C1 Fe1 S1 C7 50.6(5) . .
S2 Fe1 S1 C7 -53.1(3) . .
Fe2 Fe1 S1 C7 -105.7(3) . .
C3 Fe1 S1 Fe2 -27.5(6) . .
C2 Fe1 S1 Fe2 -108.3(4) . .
C1 Fe1 S1 Fe2 156.3(3) . .
S2 Fe1 S1 Fe2 52.61(8) . .
C5 Fe2 S1 C7 107.2(11) . .
C6 Fe2 S1 C7 -51.7(5) . .
C4 Fe2 S1 C7 -152.0(4) . .
S2 Fe2 S1 C7 52.8(3) . .
Fe1 Fe2 S1 C7 105.9(3) . .
C5 Fe2 S1 Fe1 1.3(11) . .
C6 Fe2 S1 Fe1 -157.5(3) . .
C4 Fe2 S1 Fe1 102.1(3) . .
S2 Fe2 S1 Fe1 -53.08(8) . .
C5 Fe2 S2 C8 139.1(5) . .
C6 Fe2 S2 C8 40.0(5) . .
C4 Fe2 S2 C8 -139.2(8) . .
S1 Fe2 S2 C8 -56.0(3) . .
Fe1 Fe2 S2 C8 -108.2(3) . .
C5 Fe2 S2 Fe1 -112.7(4) . .
C6 Fe2 S2 Fe1 148.2(3) . .
C4 Fe2 S2 Fe1 -31.0(7) . .
S1 Fe2 S2 Fe1 52.24(8) . .
C3 Fe1 S2 C8 -161.1(4) . .
C2 Fe1 S2 C8 111.3(10) . .
C1 Fe1 S2 C8 -64.3(4) . .
S1 Fe1 S2 C8 46.2(3) . .
Fe2 Fe1 S2 C8 99.3(3) . .
C3 Fe1 S2 Fe2 99.7(3) . .
C2 Fe1 S2 Fe2 12.0(9) . .
C1 Fe1 S2 Fe2 -163.6(3) . .
S1 Fe1 S2 Fe2 -53.05(9) . .
O9 S3 O8 Na1 26.3(7) . 2_666
O7 S3 O8 Na1 -101.1(6) . 2_666
C12 S3 O8 Na1 143.9(6) . 2_666
O8 S3 O9 Na1 -109.3(4) . .
O7 S3 O9 Na1 19.1(5) . .
C12 S3 O9 Na1 133.7(4) . .
O11 Na1 O9 S3 -40.4(16) 2_566 .
O8 Na1 O9 S3 108.6(4) 2_666 .
O10 Na1 O9 S3 -105.0(4) . .
O11 Na1 O9 S3 27.8(4) . .
O6 Na1 O9 S3 -176.0(4) 1_445 .
Na1 Na1 O9 S3 19.4(5) 2_566 .
C3 Fe1 C1 O1 -38(10) . .
C2 Fe1 C1 O1 52(10) . .
S1 Fe1 C1 O1 140(10) . .
S2 Fe1 C1 O1 -130(10) . .
Fe2 Fe1 C1 O1 -165(9) . .
C3 Fe1 C2 O2 -137(69) . .
C1 Fe1 C2 O2 126(69) . .
S1 Fe1 C2 O2 16(69) . .
S2 Fe1 C2 O2 -49(70) . .
Fe2 Fe1 C2 O2 -39(69) . .
C2 Fe1 C3 O3 24(12) . .
C1 Fe1 C3 O3 120(12) . .
S1 Fe1 C3 O3 -57(12) . .
S2 Fe1 C3 O3 -135(12) . .
Fe2 Fe1 C3 O3 -79(12) . .
C5 Fe2 C4 O4 -15(17) . .
C6 Fe2 C4 O4 86(17) . .
S2 Fe2 C4 O4 -95(16) . .
S1 Fe2 C4 O4 -177(16) . .
Fe1 Fe2 C4 O4 -121(16) . .
C6 Fe2 C5 O5 74(17) . .
C4 Fe2 C5 O5 174(17) . .
S2 Fe2 C5 O5 -30(17) . .
S1 Fe2 C5 O5 -85(17) . .
Fe1 Fe2 C5 O5 -84(17) . .
Na1 O6 C6 Fe2 156(86) 1_665 .
C5 Fe2 C6 O6 132(87) . .
C4 Fe2 C6 O6 38(87) . .
S2 Fe2 C6 O6 -141(87) . .
S1 Fe2 C6 O6 -55(87) . .
Fe1 Fe2 C6 O6 -89(87) . .
C9 N1 C7 S1 -93.9(9) . .
C8 N1 C7 S1 64.9(9) . .
Fe1 S1 C7 N1 11.3(8) . .
Fe2 S1 C7 N1 -62.3(7) . .
C9 N1 C8 S2 85.9(9) . .
C7 N1 C8 S2 -73.7(8) . .
Fe2 S2 C8 N1 75.9(6) . .
Fe1 S2 C8 N1 4.5(7) . .
C8 N1 C9 C14 -175.3(8) . .
C7 N1 C9 C14 -17.8(13) . .
C8 N1 C9 C10 6.9(12) . .
C7 N1 C9 C10 164.3(8) . .
O11 Na1 O10 C15 -178.4(7) 2_566 .
O8 Na1 O10 C15 95.6(8) 2_666 .
O9 Na1 O10 C15 -8.7(7) . .
O11 Na1 O10 C15 -101.7(7) . .
O6 Na1 O10 C15 74.4(7) 1_445 .
Na1 Na1 O10 C15 -143.5(6) 2_566 .
O11 Na1 O10 C18 20.1(7) 2_566 .
O8 Na1 O10 C18 -65.9(9) 2_666 .
O9 Na1 O10 C18 -170.3(7) . .
O11 Na1 O10 C18 96.8(7) . .
O6 Na1 O10 C18 -87.1(7) 1_445 .
Na1 Na1 O10 C18 55.0(7) 2_566 .
N1 C9 C10 C11 175.0(8) . .
C14 C9 C10 C11 -3.0(13) . .
O11 Na1 O11 Na1 0.0 2_566 2_566
O8 Na1 O11 Na1 92.2(3) 2_666 2_566
O10 Na1 O11 Na1 -78.0(4) . 2_566
O9 Na1 O11 Na1 -169.3(3) . 2_566
O6 Na1 O11 Na1 111.1(6) 1_445 2_566
C9 C10 C11 C12 1.7(13) . .
C10 C11 C12 C13 1.1(14) . .
C10 C11 C12 S3 -178.9(7) . .
O9 S3 C12 C13 72.2(9) . .
O8 S3 C12 C13 -48.3(9) . .
O7 S3 C12 C13 -168.9(8) . .
O9 S3 C12 C11 -107.8(8) . .
O8 S3 C12 C11 131.7(8) . .
O7 S3 C12 C11 11.1(9) . .
C11 C12 C13 C14 -2.2(14) . .
S3 C12 C13 C14 177.7(7) . .
C12 C13 C14 C9 0.8(14) . .
N1 C9 C14 C13 -176.2(8) . .
C10 C9 C14 C13 1.8(13) . .
C18 O10 C15 C16 -11.6(10) . .
Na1 O10 C15 C16 -176.2(6) . .
O10 C15 C16 C17 30.5(10) . .
C15 C16 C17 C18 -37.7(10) . .
C15 O10 C18 C17 -12.7(10) . .
Na1 O10 C18 C17 150.9(6) . .
C16 C17 C18 O10 31.7(11) . .
